data_7104514
loop_
_publ_author_name
'Jin, Ping'
'Dalgarno, Scott J'
'Warren, John E'
'Teat, Simon J'
'Atwood, Jerry L'

_publ_section_title
;
 Enhanced control over metal composition in mixed Ga/Zn and Ga/Cu
 coordinated pyrogallol[4]arene nanocapsules.
;
_journal_issue 23
_journal_name_full 'Chemical communications (Cambridge, England)'
_journal_page_first 3348
_journal_page_last 3350
_journal_paper_doi 10.1039/b822430g
_journal_volume 34
_journal_year 2009
_chemical_formula_sum 'C271.5 H274.7 Cu11 Ga13 O123'
_chemical_formula_weight 7110.92
_chemical_name_common 13Ga11CuMONC
_chemical_name_systematic
;
?
;
_space_group_IT_number 12
_symmetry_cell_setting monoclinic
_symmetry_space_group_name_Hall '-C 2y'
_symmetry_space_group_name_H-M 'C 1 2/m 1'
_atom_sites_solution_hydrogens geom
_atom_sites_solution_primary direct
_atom_sites_solution_secondary difmap
_audit_creation_method SHELXL-97
_cell_angle_alpha 90.00
_cell_angle_beta 125.733(2)
_cell_angle_gamma 90.00
_cell_formula_units_Z 2
_cell_length_a 33.458(3)
_cell_length_b 33.550(3)
_cell_length_c 24.6261(19)
_cell_measurement_temperature 100(2)
_cell_volume 22439(3)
_computing_cell_refinement 'SAINT (Bruker, 1998)'
_computing_data_collection 'Apex II'
_computing_data_reduction 'SAINT (Bruker, 1998)'
_computing_molecular_graphics 'XSeed (Barbour, 2001)'
_computing_publication_material 'local program'
_computing_structure_refinement 'SHELXL-97 (Sheldrick, 1997)'
_computing_structure_solution 'SHELXS-97 (Sheldrick, 1990)'
_diffrn_ambient_temperature 100(2)
_diffrn_measured_fraction_theta_full 0.991
_diffrn_measured_fraction_theta_max 0.991
_diffrn_measurement_device_type "'Bruker Apex II CCD Diffractometer'"
_diffrn_measurement_method "'\w rotation with narrow frames'"
_diffrn_radiation_monochromator "'Silicon 111'"
_diffrn_radiation_source "'Advanced Light Source station 11.3.1'"
_diffrn_radiation_type synchrotron
_diffrn_radiation_wavelength 0.77490
_diffrn_reflns_av_R_equivalents 0.0533
_diffrn_reflns_av_sigmaI/netI 0.0549
_diffrn_reflns_limit_h_max 33
_diffrn_reflns_limit_h_min -35
_diffrn_reflns_limit_k_max 35
_diffrn_reflns_limit_k_min -35
_diffrn_reflns_limit_l_max 25
_diffrn_reflns_limit_l_min -25
_diffrn_reflns_number 55061
_diffrn_reflns_theta_full 22.05
_diffrn_reflns_theta_max 22.05
_diffrn_reflns_theta_min 2.25
_exptl_absorpt_coefficient_mu 1.338
_exptl_absorpt_correction_T_max 0.9122
_exptl_absorpt_correction_T_min 0.7309
_exptl_absorpt_correction_type multi-scan
_exptl_absorpt_process_details Bruker-SADABS
_exptl_crystal_colour Red
_exptl_crystal_density_diffrn 1.052
_exptl_crystal_density_method 'not measured'
_exptl_crystal_description Block
_exptl_crystal_F_000 7219
_exptl_crystal_size_max 0.25
_exptl_crystal_size_mid 0.13
_exptl_crystal_size_min 0.07
_platon_squeeze_details
;
;
_refine_diff_density_max 1.064
_refine_diff_density_min -0.579
_refine_diff_density_rms 0.099
_refine_ls_extinction_method none
_refine_ls_goodness_of_fit_ref 1.275
_refine_ls_hydrogen_treatment constr
_refine_ls_matrix_type fullcycle
_refine_ls_number_parameters 1213
_refine_ls_number_reflns 14020
_refine_ls_number_restraints 490
_refine_ls_restrained_S_all 1.283
_refine_ls_R_factor_all 0.0993
_refine_ls_R_factor_gt 0.0724
_refine_ls_shift/su_max 3.893
_refine_ls_shift/su_mean 0.036
_refine_ls_structure_factor_coef Fsqd
_refine_ls_weighting_details 'calc w=1/[\s^2^(Fo^2^)+(0.1000P)^2^+0.0000P] where P=(Fo^2^+2Fc^2^)/3'
_refine_ls_weighting_scheme calc
_refine_ls_wR_factor_gt 0.1972
_refine_ls_wR_factor_ref 0.2071
_reflns_number_gt 8616
_reflns_number_total 14020
_reflns_threshold_expression >2sigma(I)
_cod_data_source_file b822430g.txt
_cod_data_source_block P35
_cod_original_sg_symbol_H-M C2/m
_cod_database_code 7104514

loop_
_symmetry_equiv_pos_as_xyz
'x, y, z'
'-x, y, -z'
'x+1/2, y+1/2, z'
'-x+1/2, y+1/2, -z'
'-x, -y, -z'
'x, -y, z'
'-x+1/2, -y+1/2, -z'
'x+1/2, -y+1/2, z'

loop_
_atom_site_label
_atom_site_type_symbol
_atom_site_fract_x
_atom_site_fract_y
_atom_site_fract_z
_atom_site_U_iso_or_equiv
_atom_site_adp_type
_atom_site_occupancy
_atom_site_symmetry_multiplicity
_atom_site_calc_flag
_atom_site_refinement_flags
_atom_site_disorder_assembly
_atom_site_disorder_group
Ga1 Ga -0.04613(6) 0.20606(4) 0.04387(7) 0.0698(5) Uani 0.54 1 d PU . 1
O1 O 0.01881(18) 0.23273(12) 0.0867(2) 0.0724(14) Uani 1 1 d . . .
C1 C 0.0947(3) 0.23986(17) 0.1994(3) 0.064(2) Uani 1 1 d D . .
Ga2 Ga -0.03882(6) 0.15006(4) 0.17803(7) 0.0674(5) Uani 0.54 1 d PU . 1
O2 O -0.01941(19) 0.18511(13) 0.1311(2) 0.0739(14) Uani 1 1 d . . .
C2 C 0.0487(3) 0.22430(18) 0.1554(3) 0.067(2) Uani 1 1 d . . .
Ga3 Ga 0.06446(6) 0.05204(4) 0.33117(7) 0.0694(5) Uani 0.54 1 d PU A 1
O3 O 0.02906(19) 0.16243(13) 0.2579(2) 0.0736(14) Uani 1 1 d . . .
C3 C 0.0270(3) 0.19919(19) 0.1753(3) 0.066(2) Uani 1 1 d . . .
Ga4 Ga 0.17466(10) 0.0000 0.37032(12) 0.0876(8) Uani 0.54 2 d SPU . 1
O4 O 0.0833(2) 0.11104(12) 0.3398(2) 0.0685(13) Uani 1 1 d . . .
C4 C 0.0530(3) 0.18799(18) 0.2424(3) 0.067(2) Uani 1 1 d . . .
Ga5 Ga 0.27088(9) 0.0000 0.28488(10) 0.0773(7) Uani 0.54 2 d SPU . 1
O5 O 0.12985(19) 0.04364(12) 0.3533(2) 0.0759(14) Uani 1 1 d . . .
C5 C 0.0996(3) 0.20272(18) 0.2885(3) 0.069(2) Uani 1 1 d . . .
Ga6 Ga 0.25806(6) 0.05334(4) 0.13888(6) 0.0641(5) Uani 0.54 1 d PU . 1
O6 O 0.22110(18) 0.04162(12) 0.3850(2) 0.0709(14) Uani 1 1 d . . .
C6 C 0.1206(3) 0.22851(17) 0.2662(3) 0.068(2) Uani 1 1 d . . .
H6 H 0.1530 0.2383 0.2975 0.082 Uiso 1 1 calc R . .
Ga7 Ga -0.15468(8) 0.15133(5) 0.00806(8) 0.0949(7) Uani 0.54 1 d PU . 1
O7 O 0.26872(18) 0.04147(12) 0.3379(2) 0.0686(13) Uani 1 1 d . . .
C7 C 0.1289(3) 0.18943(17) 0.3622(3) 0.070(2) Uani 1 1 d . . .
H7 H 0.1037 0.1828 0.3705 0.084 Uiso 1 1 calc R . .
O8 O 0.2631(2) 0.04373(13) 0.2252(2) 0.0800(15) Uani 1 1 d . . .
C8 C 0.1556(3) 0.15078(17) 0.3714(3) 0.065(2) Uani 1 1 d . . .
O9 O 0.25957(19) 0.11147(12) 0.1667(2) 0.0780(15) Uani 1 1 d . . .
C9 C 0.1295(4) 0.11434(19) 0.3582(3) 0.068(2) Uani 1 1 d . . .
O10 O 0.20443(19) 0.16323(14) 0.0866(2) 0.0780(15) Uani 1 1 d . . .
C10 C 0.1549(3) 0.07858(18) 0.3659(3) 0.064(2) Uani 1 1 d . . .
O11 O 0.11056(19) 0.18590(14) 0.0035(2) 0.0783(15) Uani 1 1 d . . .
C11 C 0.2014(3) 0.07876(19) 0.3816(3) 0.066(2) Uani 1 1 d . . .
O12 O 0.0672(2) 0.23270(12) 0.0408(2) 0.0703(14) Uani 1 1 d . . .
C12 C 0.2282(3) 0.11431(19) 0.3959(3) 0.0628(19) Uani 1 1 d D . .
O13 O 0.0441(3) 0.0000 0.3235(4) 0.076(2) Uani 1 2 d S . .
C13 C 0.2031(3) 0.14944(18) 0.3899(3) 0.064(2) Uani 1 1 d . . .
H13 H 0.2202 0.1740 0.3993 0.077 Uiso 1 1 calc R . .
O14 O 0.00270(18) 0.06938(12) 0.3129(2) 0.0720(14) Uani 1 1 d . . .
C14 C 0.2791(6) 0.1130(5) 0.4118(7) 0.076(4) Uani 0.40 1 d PDU . 3
H14 H 0.2942 0.0869 0.4342 0.091 Uiso 0.40 1 calc PR . 3
O15 O -0.05281(18) 0.12117(12) 0.2313(2) 0.0682(13) Uani 1 1 d . . .
C15 C 0.2761(3) 0.1142(2) 0.3485(3) 0.071(2) Uani 1 1 d D . .
O16 O -0.10489(19) 0.14178(13) 0.1042(2) 0.0770(15) Uani 1 1 d . . .
C16 C 0.2704(3) 0.07866(19) 0.3147(3) 0.069(2) Uani 1 1 d . . .
O17 O -0.19874(19) 0.12109(14) 0.0161(2) 0.0779(14) Uani 1 1 d . . .
C17 C 0.2664(3) 0.07882(18) 0.2555(3) 0.067(2) Uani 1 1 d . . .
O18 O -0.25466(18) 0.06975(13) -0.0644(2) 0.0735(14) Uani 1 1 d . . .
C18 C 0.2661(3) 0.1143(2) 0.2269(3) 0.071(2) Uani 1 1 d . . .
O19 O -0.2597(3) 0.0000 -0.1201(3) 0.077(2) Uani 1 2 d S . .
C19 C 0.2708(3) 0.15094(19) 0.2579(3) 0.073(2) Uani 1 1 d . . .
O20 O -0.0707(3) 0.2617(2) 0.0712(4) 0.151(3) Uani 1 1 d . . .
C20 C 0.2758(3) 0.14903(19) 0.3183(3) 0.069(2) Uani 1 1 d . . .
H20 H 0.2793 0.1734 0.3402 0.082 Uiso 1 1 calc R . .
O21 O -0.0230(5) 0.1578(3) 0.0225(7) 0.265(6) Uani 1 1 d . . .
C21 C 0.2689(3) 0.19007(19) 0.2243(3) 0.078(2) Uani 1 1 d D . .
H21 H 0.2808 0.1841 0.1962 0.094 Uiso 1 1 calc R . .
O22 O -0.0621(3) 0.2079(2) 0.2040(3) 0.134(2) Uani 1 1 d . . .
C22 C 0.2163(3) 0.2035(2) 0.1779(3) 0.072(2) Uani 1 1 d . . .
O23 O -0.0158(6) 0.1027(4) 0.1532(8) 0.306(7) Uani 1 1 d . . .
C23 C 0.1865(4) 0.18879(19) 0.1109(4) 0.075(2) Uani 1 1 d . . .
O24 O 0.0980(3) 0.0539(2) 0.4423(4) 0.144(3) Uani 1 1 d . . .
C24 C 0.1371(3) 0.1999(2) 0.0670(3) 0.071(2) Uani 1 1 d . . .
O25 O 0.0355(5) 0.0556(3) 0.2300(6) 0.248(5) Uani 1 1 d . . .
C25 C 0.1159(3) 0.22505(19) 0.0876(3) 0.063(2) Uani 1 1 d . . .
O26 O 0.2086(4) 0.0000 0.4789(5) 0.136(4) Uani 1 2 d S . .
C26 C 0.1439(3) 0.24024(17) 0.1536(3) 0.072(2) Uani 1 1 d D . .
O27 O 0.1448(7) 0.0000 0.2610(9) 0.268(8) Uani 1 2 d S . .
C27 C 0.1923(3) 0.22910(19) 0.1963(4) 0.073(2) Uani 1 1 d . . .
H27 H 0.2109 0.2391 0.2407 0.087 Uiso 1 1 calc R . .
O28 O 0.3402(3) 0.0000 0.3333(4) 0.106(3) Uani 1 2 d S . .
C28 C 0.1183(4) 0.2663(2) 0.1744(4) 0.079(3) Uani 0.75 1 d PDU . 4
H28 H 0.0906 0.2796 0.1327 0.095 Uiso 0.75 1 calc PR . 4
O29 O 0.1907(3) 0.0000 0.2244(4) 0.119(3) Uani 1 2 d S . .
C29 C 0.1592(3) 0.22197(18) 0.4096(3) 0.080(2) Uani 1 1 d . . .
H29A H 0.1381 0.2457 0.3983 0.095 Uiso 1 1 calc R . .
H29B H 0.1853 0.2292 0.4040 0.095 Uiso 1 1 calc R . .
O30 O 0.3327(2) 0.05718(17) 0.1995(3) 0.109(2) Uani 1 1 d . . .
C30 C 0.1837(3) 0.2108(2) 0.4842(3) 0.090(3) Uani 1 1 d . . .
H30A H 0.1589 0.1979 0.4881 0.108 Uiso 1 1 calc R . .
H30B H 0.2103 0.1912 0.4985 0.108 Uiso 1 1 calc R . .
O31 O 0.1848(2) 0.05269(18) 0.0911(3) 0.1081(19) Uani 1 1 d . . .
C31 C 0.2049(3) 0.2461(2) 0.5301(3) 0.086(3) Uani 1 1 d . . .
H31A H 0.2253 0.2616 0.5206 0.103 Uiso 1 1 calc R . .
H31B H 0.1776 0.2635 0.5207 0.103 Uiso 1 1 calc R . .
O32 O -0.1288(5) 0.1012(4) -0.0118(7) 0.267(6) Uani 1 1 d . . .
C32 C 0.2355(4) 0.2351(3) 0.6022(4) 0.112(3) Uani 1 1 d . . .
H32A H 0.2166 0.2173 0.6110 0.168 Uiso 1 1 calc R . .
H32B H 0.2445 0.2592 0.6294 0.168 Uiso 1 1 calc R . .
H32C H 0.2654 0.2215 0.6136 0.168 Uiso 1 1 calc R . .
O33 O -0.1815(3) 0.2062(2) 0.0306(4) 0.150(3) Uani 1 1 d . . .
C33 C 0.3112(8) 0.1460(5) 0.4615(8) 0.090(4) Uani 0.40 1 d PDU . 3
H33A H 0.2957 0.1721 0.4414 0.109 Uiso 0.40 1 calc PR . 3
H33B H 0.3437 0.1457 0.4689 0.109 Uiso 0.40 1 calc PR . 3
O34 O 0.1408(4) 0.1309(3) 0.2049(5) 0.094(3) Uiso 0.50 1 d P B 2
C34 C 0.3694(5) 0.1368(4) 0.4898(7) 0.121(4) Uani 0.60 1 d PDU . 2
H34A H 0.3800 0.1094 0.5075 0.145 Uiso 0.50 1 calc PR . 2
H34B H 0.3711 0.1396 0.4512 0.145 Uiso 0.50 1 calc PR . 2
O35 O -0.1225(6) 0.0000 0.1175(8) 0.105(5) Uiso 0.50 2 d SP . 2
C35 C 0.4044(6) 0.1661(5) 0.5432(9) 0.161(7) Uani 0.60 1 d PDU . 2
H35A H 0.4010 0.1650 0.5805 0.193 Uiso 0.50 1 calc PR . 2
H35B H 0.3962 0.1934 0.5246 0.193 Uiso 0.50 1 calc PR . 2
C36 C 0.4573(7) 0.1563(7) 0.5692(11) 0.179(8) Uani 0.60 1 d PDU . 2
H36A H 0.4772 0.1526 0.6178 0.269 Uiso 0.50 1 calc PR . 2
H36B H 0.4709 0.1782 0.5585 0.269 Uiso 0.50 1 calc PR . 2
H36C H 0.4578 0.1317 0.5480 0.269 Uiso 0.50 1 calc PR . 2
C37 C 0.3195(7) 0.1425(6) 0.5298(7) 0.088(4) Uani 0.40 1 d PDU . 3
H37A H 0.2906 0.1540 0.5257 0.105 Uiso 0.40 1 calc PR . 3
H37B H 0.3210 0.1138 0.5405 0.105 Uiso 0.40 1 calc PR . 3
C38 C 0.3645(8) 0.1622(7) 0.5863(9) 0.119(6) Uani 0.40 1 d PDU . 3
H38A H 0.3639 0.1912 0.5787 0.143 Uiso 0.40 1 calc PR . 3
H38B H 0.3946 0.1505 0.5939 0.143 Uiso 0.40 1 calc PR . 3
C39 C 0.3614(10) 0.1532(8) 0.6457(10) 0.141(8) Uani 0.40 1 d PDU . 3
H39A H 0.3710 0.1255 0.6600 0.211 Uiso 0.40 1 calc PR . 3
H39B H 0.3276 0.1574 0.6315 0.211 Uiso 0.40 1 calc PR . 3
H39C H 0.3837 0.1710 0.6831 0.211 Uiso 0.40 1 calc PR . 3
C46 C 0.3038(3) 0.2225(2) 0.2760(4) 0.096(3) Uani 1 1 d DU . .
H46A H 0.2984 0.2480 0.2525 0.115 Uiso 1 1 calc R . .
H46B H 0.2958 0.2266 0.3086 0.115 Uiso 1 1 calc R . .
C47 C 0.3581(3) 0.2103(3) 0.3136(5) 0.123(3) Uani 1 1 d DU . .
H47A H 0.3667 0.2074 0.2816 0.148 Uiso 1 1 calc R . .
H47B H 0.3634 0.1842 0.3359 0.148 Uiso 1 1 calc R . .
C48 C 0.3914(4) 0.2423(4) 0.3666(6) 0.168(5) Uani 1 1 d DU . .
H48A H 0.3868 0.2677 0.3433 0.202 Uiso 1 1 calc R . 2
H48B H 0.3803 0.2464 0.3957 0.202 Uiso 1 1 calc R . 2
C50 C 0.4447(5) 0.2327(5) 0.4096(9) 0.264(9) Uani 1 1 d DU . 2
H50A H 0.4493 0.2044 0.4054 0.395 Uiso 1 1 calc R . 2
H50B H 0.4582 0.2388 0.4563 0.395 Uiso 1 1 calc R . 2
H50C H 0.4617 0.2487 0.3956 0.395 Uiso 1 1 calc R . 2
C56 C 0.1498(4) 0.2999(3) 0.2239(5) 0.095(3) Uani 0.75 1 d PDU . 4
H56A H 0.1303 0.3139 0.2366 0.114 Uiso 0.75 1 calc PR . 4
H56B H 0.1790 0.2881 0.2650 0.114 Uiso 0.75 1 calc PR . 4
C57 C 0.1668(5) 0.3300(3) 0.1950(6) 0.111(3) Uani 0.75 1 d PDU . 4
H57A H 0.1886 0.3170 0.1855 0.133 Uiso 0.75 1 calc PR . 4
H57B H 0.1380 0.3412 0.1526 0.133 Uiso 0.75 1 calc PR . 4
C58 C 0.1937(6) 0.3623(4) 0.2452(7) 0.137(4) Uani 0.75 1 d PDU . 4
H58A H 0.2227 0.3511 0.2871 0.164 Uiso 0.75 1 calc PR . 4
H58B H 0.1720 0.3747 0.2554 0.164 Uiso 0.75 1 calc PR . 4
C59 C 0.2107(8) 0.3944(5) 0.2167(10) 0.212(8) Uani 0.75 1 d PDU . 4
H59A H 0.2374 0.3835 0.2155 0.318 Uiso 0.75 1 calc PR . 4
H59B H 0.2225 0.4180 0.2455 0.318 Uiso 0.75 1 calc PR . 4
H59C H 0.1829 0.4017 0.1714 0.318 Uiso 0.75 1 calc PR . 4
C60 C 0.1273(8) 0.3294(7) 0.2392(13) 0.095(5) Uani 0.25 1 d PDU . 5
H60A H 0.1028 0.3436 0.1971 0.114 Uiso 0.25 1 calc PR . 5
H60B H 0.1093 0.3152 0.2541 0.114 Uiso 0.25 1 calc PR . 5
C70 C -0.0001(5) 0.0000 0.3139(5) 0.071(3) Uani 1 2 d S . .
C71 C -0.0232 0.0362 0.3087 0.068 Uani 1 1 d . . .
C72 C -0.0680(3) 0.03662(18) 0.2987(3) 0.072(2) Uani 1 1 d D . .
C73 C -0.0906(4) 0.0000 0.2936(4) 0.070(3) Uani 1 2 d S . .
H73 H -0.1217 0.0000 0.2866 0.084 Uiso 1 2 calc SR . .
C74 C -0.0917(13) 0.0776(7) 0.2915(8) 0.096(5) Uani 0.60 1 d PDU . 5
H74 H -0.0647 0.0976 0.3168 0.115 Uiso 0.60 1 calc PR . 5
C75 C -0.1233(3) 0.0894(2) 0.2171(3) 0.066(2) Uani 1 1 d D . .
C76 C -0.1011(3) 0.11013(19) 0.1931(3) 0.067(2) Uani 1 1 d . . .
C77 C -0.1274(3) 0.1213(2) 0.1260(3) 0.068(2) Uani 1 1 d . . .
C78 C -0.1758(3) 0.1101(2) 0.0832(3) 0.076(2) Uani 1 1 d . . .
C79 C -0.2013(3) 0.0887(2) 0.1039(3) 0.072(2) Uani 1 1 d D . .
C80 C -0.1717(3) 0.0785(2) 0.1730(4) 0.077(2) Uani 1 1 d . . .
H80 H -0.1864 0.0633 0.1896 0.093 Uiso 1 1 calc R . .
C81 C -0.2542(5) 0.0784(7) 0.0501(16) 0.090(3) Uani 0.70 1 d PDU . 1
H81 H -0.2687 0.0987 0.0135 0.108 Uiso 0.70 1 calc PR . 1
C82 C -0.2569(3) 0.0365(2) 0.0217(4) 0.076(2) Uani 1 1 d D . .
C83 C -0.2561(3) 0.03571(19) -0.0333(3) 0.068(2) Uani 1 1 d . . .
C84 C -0.2584(4) 0.0000 -0.0624(5) 0.070(3) Uani 1 2 d S . .
C85 C -0.2564(4) 0.0000 0.0488(5) 0.078(3) Uani 1 2 d S . .
H85 H -0.2555 0.0000 0.0880 0.093 Uiso 1 2 calc SR . .
C86 C -0.1231(13) 0.0791(9) 0.3171(17) 0.101(4) Uani 0.60 1 d PDU . 5
H86A H -0.1065 0.0641 0.3596 0.122 Uiso 0.60 1 calc PR . 5
H86B H -0.1550 0.0660 0.2843 0.122 Uiso 0.60 1 calc PR . 5
C87 C -0.1328(9) 0.1225(7) 0.3290(12) 0.110(5) Uani 0.60 1 d PDU . 5
H87A H -0.1015 0.1377 0.3554 0.132 Uiso 0.60 1 calc PR . 5
H87B H -0.1555 0.1363 0.2858 0.132 Uiso 0.60 1 calc PR . 5
C88 C -0.1558(7) 0.1196(5) 0.3672(8) 0.118(4) Uani 0.60 1 d PDU . 5
H88A H -0.1880 0.1058 0.3401 0.141 Uiso 0.60 1 calc PR . 5
H88B H -0.1338 0.1050 0.4099 0.141 Uiso 0.60 1 calc PR . 5
C89 C -0.1618(8) 0.1625(5) 0.3797(10) 0.165(8) Uani 0.60 1 d PDU . 5
H89A H -0.1368 0.1691 0.4268 0.247 Uiso 0.60 1 calc PR . 5
H89B H -0.1947 0.1663 0.3692 0.247 Uiso 0.60 1 calc PR . 5
H89C H -0.1578 0.1800 0.3512 0.247 Uiso 0.60 1 calc PR . 5
C90 C -0.1983(12) 0.1578(8) 0.3314(15) 0.150(9) Uani 0.40 1 d PDU . 6
H90A H -0.1697 0.1755 0.3501 0.224 Uiso 0.40 1 calc PR . 6
H90B H -0.2109 0.1595 0.3585 0.224 Uiso 0.40 1 calc PR . 6
H90C H -0.2240 0.1660 0.2854 0.224 Uiso 0.40 1 calc PR . 6
C95 C -0.2813(7) 0.0790(10) 0.0825(12) 0.113(4) Uani 0.70 1 d PDU . 1
H95A H -0.2757 0.1049 0.1051 0.135 Uiso 0.70 1 calc PR . 1
H95B H -0.2679 0.0578 0.1169 0.135 Uiso 0.70 1 calc PR . 1
C96 C -0.3366(6) 0.0725(6) 0.0312(9) 0.139(4) Uani 0.70 1 d PDU . 1
H96A H -0.3413 0.0457 0.0115 0.166 Uiso 0.70 1 calc PR . 1
H96B H -0.3484 0.0921 -0.0052 0.166 Uiso 0.70 1 calc PR . 1
C151 C 0.0903(11) 0.1205(9) 0.0897(13) 0.077(8) Uiso 0.25 1 d PD B 2
H15A H 0.0618 0.1384 0.0671 0.115 Uiso 0.25 1 calc PR B 2
H15B H 0.0823 0.0964 0.0628 0.115 Uiso 0.25 1 calc PR B 2
H15C H 0.1184 0.1340 0.0951 0.115 Uiso 0.25 1 calc PR B 2
C152 C 0.0575(12) 0.1263(11) 0.0998(17) 0.112(12) Uiso 0.25 1 d PD B 1
H15D H 0.0609 0.1553 0.0994 0.168 Uiso 0.25 1 calc PR B 1
H15E H 0.0303 0.1200 0.1028 0.168 Uiso 0.25 1 calc PR B 1
H15F H 0.0507 0.1149 0.0585 0.168 Uiso 0.25 1 calc PR B 1
C154 C 0.0581(10) 0.1066(10) 0.1529(16) 0.084(9) Uiso 0.25 1 d PD B 2
H15G H 0.0556 0.0800 0.1669 0.126 Uiso 0.25 1 calc PR B 2
H15H H 0.0298 0.1113 0.1066 0.126 Uiso 0.25 1 calc PR B 2
H15I H 0.0585 0.1267 0.1821 0.126 Uiso 0.25 1 calc PR B 2
C155 C 0.0939(13) 0.0780(10) 0.1918(17) 0.101(11) Uiso 0.25 1 d PD B 1
H15J H 0.1250 0.0708 0.2341 0.152 Uiso 0.25 1 calc PR B 1
H15K H 0.0797 0.0544 0.1631 0.152 Uiso 0.25 1 calc PR B 1
H15L H 0.0709 0.0882 0.2008 0.152 Uiso 0.25 1 calc PR B 1
C156 C 0.1031(10) 0.1094(9) 0.1572(13) 0.217(14) Uiso 0.50 1 d PD . .
C158 C -0.0783(16) 0.0000 0.115(2) 0.201(17) Uiso 0.50 2 d SPD . 2
C159 C -0.0737(16) -0.0417(7) 0.102(2) 0.040(11) Uiso 0.13 1 d PD . 2
H15M H -0.0461 -0.0540 0.1434 0.060 Uiso 0.13 1 calc PR . 2
H15N H -0.0678 -0.0430 0.0677 0.060 Uiso 0.13 1 calc PR . 2
H15O H -0.1042 -0.0559 0.0868 0.060 Uiso 0.13 1 calc PR . 2
C61A C 0.1628(12) 0.3602(8) 0.2931(14) 0.110(7) Uani 0.25 1 d PDU . 5
H61A H 0.1495 0.3725 0.3160 0.132 Uiso 0.25 1 calc PR . 5
H61B H 0.1961 0.3493 0.3263 0.132 Uiso 0.25 1 calc PR . 5
C62A C 0.1603(17) 0.3876(11) 0.2418(19) 0.157(12) Uani 0.25 1 d PDU . 5
H62A H 0.1410 0.4114 0.2357 0.235 Uiso 0.25 1 calc PR . 5
H62B H 0.1445 0.3735 0.1991 0.235 Uiso 0.25 1 calc PR . 5
H62C H 0.1937 0.3955 0.2578 0.235 Uiso 0.25 1 calc PR . 5
C98A C -0.3697(7) 0.0756(6) 0.0553(9) 0.177(6) Uani 0.70 1 d PDU . 1
H98C H -0.3686 0.1025 0.0724 0.212 Uiso 0.70 1 calc PR . 1
H98D H -0.3609 0.0555 0.0900 0.212 Uiso 0.70 1 calc PR . 1
C99A C -0.4212(8) 0.0665(8) -0.0123(12) 0.239(9) Uani 0.70 1 d PDU . 1
H99D H -0.4377 0.0917 -0.0344 0.359 Uiso 0.70 1 calc PR . 1
H99E H -0.4417 0.0515 -0.0029 0.359 Uiso 0.70 1 calc PR . 1
H99F H -0.4165 0.0509 -0.0417 0.359 Uiso 0.70 1 calc PR . 1
Cu1 Cu -0.04602(7) 0.21572(4) 0.04642(7) 0.0576(5) Uani 0.46 1 d PU . 2
Cu2 Cu -0.03832(7) 0.15998(4) 0.18291(7) 0.0573(5) Uani 0.46 1 d PU . 2
Cu7 Cu -0.15309(7) 0.15637(5) 0.01063(7) 0.0610(5) Uani 0.46 1 d PU . 2
Cu3 Cu 0.06909(7) 0.05892(4) 0.34175(8) 0.0583(5) Uani 0.46 1 d PU A 2
Cu6 Cu 0.26201(7) 0.05882(4) 0.15222(7) 0.0603(5) Uani 0.46 1 d PU . 2
Cu4 Cu 0.17451(10) 0.0000 0.37092(13) 0.0635(7) Uani 0.46 2 d SPU . 2
Cu5 Cu 0.26224(9) 0.0000 0.27707(10) 0.0528(7) Uani 0.46 2 d SPU . 2
C96A C -0.3435(17) 0.0548(12) 0.027(2) 0.149(6) Uani 0.30 1 d PDU . -2
H96C H -0.3404 0.0294 0.0094 0.179 Uiso 0.30 1 calc PR . -2
H96D H -0.3636 0.0506 0.0442 0.179 Uiso 0.30 1 calc PR . -2
C95A C -0.2916(17) 0.073(3) 0.082(3) 0.119(5) Uani 0.30 1 d PDU . -2
H95C H -0.2964 0.1016 0.0887 0.143 Uiso 0.30 1 calc PR . -2
H95D H -0.2779 0.0593 0.1248 0.143 Uiso 0.30 1 calc PR . -2
C81A C -0.2539(8) 0.0716(17) 0.066(4) 0.099(6) Uani 0.30 1 d PDU . -2
H81A H -0.2699 0.0921 0.0293 0.119 Uiso 0.30 1 calc PR . -2
C88A C -0.1830(11) 0.1155(8) 0.3315(14) 0.130(6) Uani 0.40 1 d PDU . 6
H88C H -0.2119 0.0998 0.2966 0.156 Uiso 0.40 1 calc PR . 6
H88D H -0.1694 0.1029 0.3754 0.156 Uiso 0.40 1 calc PR . 6
C87A C -0.1438(13) 0.1160(10) 0.3175(19) 0.106(5) Uani 0.40 1 d PDU . 6
H87C H -0.1175 0.1350 0.3484 0.127 Uiso 0.40 1 calc PR . 6
H87D H -0.1590 0.1254 0.2712 0.127 Uiso 0.40 1 calc PR . 6
C86A C -0.1205(18) 0.0740(13) 0.326(3) 0.097(5) Uani 0.40 1 d PDU . 6
H86C H -0.0954 0.0683 0.3742 0.116 Uiso 0.40 1 calc PR . 6
H86D H -0.1462 0.0531 0.3076 0.116 Uiso 0.40 1 calc PR . 6
C74A C -0.097(2) 0.0747(10) 0.2890(11) 0.095(6) Uani 0.40 1 d PDU . 6
H74A H -0.0705 0.0949 0.3149 0.114 Uiso 0.40 1 calc PR . 6
C56A C 0.1554(9) 0.2987(7) 0.2260(14) 0.094(4) Uani 0.25 1 d PDU . 5
H56C H 0.1705 0.3124 0.2065 0.113 Uiso 0.25 1 calc PR . 5
H56D H 0.1821 0.2864 0.2688 0.113 Uiso 0.25 1 calc PR . 5
C28A C 0.1199(9) 0.2658(5) 0.1775(13) 0.086(5) Uani 0.25 1 d PDU . 5
H28A H 0.0928 0.2803 0.1368 0.103 Uiso 0.25 1 calc PR . 5
C33A C 0.3159(4) 0.1429(3) 0.4659(6) 0.088(3) Uani 0.60 1 d PDU . 2
H33C H 0.3145 0.1406 0.5048 0.106 Uiso 0.60 1 calc PR . 2
H33D H 0.3054 0.1702 0.4478 0.106 Uiso 0.60 1 calc PR . 2
C14A C 0.2795(4) 0.1131(3) 0.4122(5) 0.073(3) Uani 0.60 1 d PDU . 2
H14A H 0.2928 0.0861 0.4319 0.087 Uiso 0.60 1 calc PR . 2
C98 C -0.3646(13) 0.0886(12) -0.0258(19) 0.149(5) Uiso 0.30 1 d PDU . -2
H98A H -0.3626 0.1150 -0.0063 0.179 Uiso 0.30 1 calc PR . -2
H98B H -0.3483 0.0898 -0.0489 0.179 Uiso 0.30 1 calc PR . -2
C99 C -0.4181(15) 0.0732(16) -0.072(3) 0.207(11) Uiso 0.30 1 d PDU . -2
H99A H -0.4376 0.0913 -0.1102 0.311 Uiso 0.30 1 calc PR . -2
H99B H -0.4325 0.0719 -0.0471 0.311 Uiso 0.30 1 calc PR . -2
H99C H -0.4182 0.0465 -0.0885 0.311 Uiso 0.30 1 calc PR . -2

loop_
_atom_site_aniso_label
_atom_site_aniso_U_11
_atom_site_aniso_U_22
_atom_site_aniso_U_33
_atom_site_aniso_U_23
_atom_site_aniso_U_13
_atom_site_aniso_U_12
Ga1 0.1202(13) 0.0228(6) 0.0538(8) -0.0022(6) 0.0436(9) 0.0004(7)
O1 0.113(4) 0.045(2) 0.043(3) -0.001(2) 0.036(3) -0.003(2)
C1 0.113(6) 0.033(3) 0.044(4) -0.005(3) 0.045(4) -0.004(4)
Ga2 0.1145(13) 0.0273(7) 0.0531(8) -0.0115(6) 0.0447(9) -0.0030(7)
O2 0.106(4) 0.055(3) 0.043(3) 0.000(2) 0.033(3) -0.013(3)
C2 0.125(7) 0.034(4) 0.047(4) -0.003(3) 0.052(5) -0.007(4)
Ga3 0.1142(13) 0.0234(7) 0.0651(9) -0.0187(6) 0.0492(9) -0.0113(7)
O3 0.117(4) 0.044(3) 0.049(3) -0.003(2) 0.043(3) -0.008(3)
C3 0.103(6) 0.042(4) 0.044(4) -0.006(3) 0.037(5) 0.003(4)
Ga4 0.1145(19) 0.0371(11) 0.0762(15) 0.000 0.0358(14) 0.000
O4 0.104(4) 0.035(2) 0.064(3) -0.005(2) 0.047(3) -0.003(3)
C4 0.108(6) 0.032(4) 0.052(4) -0.007(3) 0.041(5) -0.001(4)
Ga5 0.1082(18) 0.0521(12) 0.0471(11) 0.000 0.0316(12) 0.000
O5 0.114(4) 0.033(3) 0.079(3) 0.001(2) 0.055(3) 0.001(3)
C5 0.123(7) 0.033(4) 0.056(4) -0.004(3) 0.055(5) 0.004(4)
Ga6 0.1116(12) 0.0441(8) 0.0329(7) -0.0148(6) 0.0402(8) -0.0121(7)
O6 0.098(4) 0.035(3) 0.058(3) -0.002(2) 0.033(3) -0.003(2)
C6 0.111(6) 0.032(3) 0.053(4) -0.012(3) 0.043(4) -0.004(4)
Ga7 0.1317(16) 0.0682(11) 0.0631(10) -0.0015(8) 0.0446(11) 0.0056(10)
O7 0.106(4) 0.043(3) 0.047(2) -0.005(2) 0.039(3) -0.004(2)
C7 0.118(6) 0.035(4) 0.044(4) -0.005(3) 0.040(4) 0.007(4)
O8 0.142(5) 0.043(3) 0.061(3) 0.000(2) 0.063(3) -0.009(3)
C8 0.106(6) 0.032(4) 0.034(4) -0.007(3) 0.029(4) -0.004(4)
O9 0.125(4) 0.045(3) 0.057(3) -0.008(2) 0.050(3) -0.011(3)
C9 0.117(7) 0.043(5) 0.051(4) -0.002(3) 0.053(5) 0.000(5)
O10 0.113(4) 0.063(3) 0.049(3) -0.007(2) 0.043(3) -0.009(3)
C10 0.102(6) 0.031(4) 0.051(4) -0.005(3) 0.041(4) -0.007(4)
O11 0.111(4) 0.067(3) 0.044(3) -0.015(2) 0.038(3) -0.011(3)
C11 0.103(7) 0.041(4) 0.049(4) 0.000(3) 0.042(4) 0.005(4)
O12 0.110(4) 0.045(3) 0.042(3) -0.006(2) 0.036(3) -0.006(3)
C12 0.084(5) 0.048(4) 0.040(4) -0.001(3) 0.027(4) -0.010(4)
O13 0.112(6) 0.026(3) 0.096(5) 0.000 0.063(5) 0.000
C13 0.099(6) 0.038(4) 0.039(4) -0.009(3) 0.032(4) -0.014(4)
O14 0.106(4) 0.043(2) 0.066(3) 0.000(2) 0.050(3) 0.004(2)
C14 0.107(6) 0.054(5) 0.051(5) -0.014(5) 0.037(5) -0.013(5)
O15 0.104(4) 0.049(3) 0.051(3) -0.002(2) 0.045(3) 0.000(2)
C15 0.098(6) 0.054(4) 0.040(4) -0.006(3) 0.029(4) -0.012(4)
O16 0.118(4) 0.058(3) 0.054(3) 0.007(2) 0.050(3) -0.006(3)
C16 0.094(6) 0.044(4) 0.061(5) -0.002(3) 0.040(4) -0.010(4)
O17 0.109(4) 0.071(3) 0.056(3) 0.001(2) 0.050(3) 0.003(3)
C17 0.101(6) 0.043(4) 0.043(4) -0.004(3) 0.034(4) -0.005(4)
O18 0.106(4) 0.060(3) 0.054(3) 0.005(2) 0.047(3) 0.011(3)
C18 0.094(6) 0.068(5) 0.040(4) -0.003(4) 0.034(4) -0.003(4)
O19 0.126(6) 0.051(4) 0.055(4) 0.000 0.053(4) 0.000
C19 0.096(6) 0.050(4) 0.050(4) -0.003(3) 0.029(4) -0.013(4)
O20 0.216(8) 0.123(6) 0.130(6) 0.001(5) 0.110(6) 0.023(5)
C20 0.101(6) 0.043(4) 0.053(4) -0.010(3) 0.040(4) -0.013(4)
O21 0.314(16) 0.196(10) 0.261(14) -0.013(10) 0.155(11) 0.022(10)
C21 0.119(7) 0.049(4) 0.054(4) -0.009(3) 0.044(5) -0.028(4)
O22 0.189(7) 0.108(5) 0.116(5) -0.010(4) 0.095(5) 0.014(5)
C22 0.095(6) 0.049(4) 0.057(5) 0.005(4) 0.036(5) -0.019(4)
O23 0.42(2) 0.268(15) 0.330(18) -0.050(14) 0.275(17) 0.016(14)
C23 0.138(8) 0.039(4) 0.053(5) -0.010(4) 0.059(6) -0.016(4)
O24 0.171(7) 0.137(6) 0.108(5) 0.003(4) 0.073(5) -0.011(5)
C24 0.103(6) 0.048(4) 0.040(4) -0.002(3) 0.029(5) -0.013(4)
O25 0.287(13) 0.188(10) 0.216(11) -0.008(9) 0.116(10) 0.011(9)
C25 0.097(6) 0.038(4) 0.047(4) -0.003(3) 0.038(5) -0.005(4)
O26 0.199(10) 0.070(5) 0.140(8) 0.000 0.100(8) 0.000
C26 0.119(7) 0.030(4) 0.053(4) -0.007(3) 0.042(5) -0.017(4)
O27 0.30(2) 0.254(19) 0.209(16) 0.000 0.126(15) 0.000
C27 0.110(7) 0.034(4) 0.054(4) -0.004(3) 0.037(5) -0.014(4)
O28 0.131(7) 0.091(6) 0.094(6) 0.000 0.064(6) 0.000
C28 0.137(5) 0.029(4) 0.059(4) -0.008(3) 0.050(4) -0.011(4)
O29 0.140(8) 0.104(7) 0.094(6) 0.000 0.058(6) 0.000
C29 0.129(7) 0.039(4) 0.055(4) -0.010(3) 0.045(5) -0.007(4)
O30 0.136(5) 0.094(4) 0.089(4) 0.000(3) 0.062(4) -0.002(4)
C30 0.152(8) 0.048(4) 0.050(4) -0.004(3) 0.048(5) -0.006(4)
O31 0.127(5) 0.103(4) 0.098(4) -0.002(4) 0.068(4) -0.008(4)
C31 0.138(7) 0.060(5) 0.057(5) -0.026(4) 0.054(5) -0.024(5)
O32 0.325(15) 0.211(11) 0.248(13) 0.012(10) 0.157(12) 0.054(11)
C32 0.168(9) 0.089(6) 0.061(5) -0.017(5) 0.057(6) -0.029(6)
O33 0.161(7) 0.169(7) 0.124(6) 0.012(5) 0.086(5) 0.027(5)
C33 0.114(5) 0.067(5) 0.061(4) -0.010(4) 0.034(4) -0.018(5)
C34 0.126(6) 0.096(6) 0.087(6) -0.009(5) 0.032(5) -0.017(6)
C35 0.145(9) 0.129(9) 0.114(9) -0.017(8) 0.022(8) -0.023(9)
C36 0.122(13) 0.185(16) 0.152(14) -0.008(13) 0.035(12) -0.047(12)
C37 0.117(6) 0.072(6) 0.056(6) -0.008(5) 0.040(5) -0.019(6)
C38 0.143(10) 0.091(9) 0.075(8) -0.012(8) 0.036(8) -0.012(9)
C39 0.183(17) 0.156(17) 0.056(11) -0.018(12) 0.054(12) 0.017(15)
C46 0.128(6) 0.072(5) 0.080(5) -0.006(4) 0.057(5) -0.028(5)
C47 0.128(6) 0.101(6) 0.109(6) -0.010(5) 0.052(5) -0.039(5)
C48 0.141(8) 0.142(8) 0.153(8) -0.020(7) 0.047(7) -0.033(7)
C50 0.187(13) 0.228(14) 0.230(15) -0.039(13) 0.040(12) -0.010(12)
C56 0.150(4) 0.044(4) 0.073(4) -0.013(3) 0.055(4) -0.013(4)
C57 0.158(6) 0.060(5) 0.098(5) -0.011(4) 0.065(5) -0.024(5)
C58 0.181(8) 0.078(6) 0.127(7) -0.010(6) 0.077(6) -0.023(6)
C59 0.266(16) 0.152(13) 0.176(14) -0.014(12) 0.104(12) -0.035(13)
C60 0.151(6) 0.042(6) 0.078(6) -0.020(6) 0.059(6) -0.004(6)
C70 0.093(9) 0.060(6) 0.058(6) 0.000 0.043(6) 0.000
C71 0.106 0.040 0.061 -0.007 0.051 -0.002
C72 0.123(6) 0.043(4) 0.053(4) 0.002(3) 0.053(4) 0.007(4)
C73 0.092(8) 0.075(7) 0.052(6) 0.000 0.047(6) 0.000
C74 0.152(9) 0.086(6) 0.056(5) 0.007(5) 0.064(6) 0.028(6)
C75 0.088(6) 0.054(4) 0.051(4) -0.013(4) 0.038(5) 0.000(4)
C76 0.098(6) 0.044(4) 0.055(4) -0.007(3) 0.043(4) 0.008(4)
C77 0.101(6) 0.055(4) 0.050(4) -0.001(3) 0.045(4) 0.008(4)
C78 0.115(7) 0.063(5) 0.053(4) 0.000(4) 0.051(5) 0.006(5)
C79 0.089(6) 0.061(4) 0.057(5) -0.007(4) 0.037(5) 0.009(4)
C80 0.136(8) 0.051(4) 0.070(5) 0.002(4) 0.075(6) 0.010(5)
C81 0.129(7) 0.094(6) 0.091(6) -0.006(5) 0.089(6) 0.010(5)
C82 0.094(6) 0.071(5) 0.061(5) 0.000(4) 0.044(4) 0.011(4)
C83 0.091(6) 0.057(4) 0.058(4) 0.004(4) 0.044(4) 0.009(4)
C84 0.083(7) 0.073(7) 0.049(6) 0.000 0.035(6) 0.000
C85 0.101(9) 0.080(8) 0.060(6) 0.000 0.051(6) 0.000
C86 0.157(9) 0.093(5) 0.061(5) 0.005(4) 0.068(6) 0.032(6)
C87 0.156(9) 0.110(7) 0.075(7) 0.004(6) 0.073(6) 0.036(7)
C88 0.161(10) 0.118(7) 0.082(7) -0.004(6) 0.075(7) 0.034(7)
C89 0.184(15) 0.138(11) 0.129(13) -0.011(11) 0.067(11) 0.051(12)
C90 0.167(16) 0.137(13) 0.131(15) -0.002(13) 0.079(12) 0.037(14)
C95 0.134(7) 0.111(6) 0.111(7) -0.001(5) 0.081(6) 0.005(6)
C96 0.148(6) 0.140(6) 0.134(6) 0.001(5) 0.085(5) 0.003(6)
C61A 0.157(9) 0.051(9) 0.097(9) -0.025(8) 0.060(8) 0.002(9)
C62A 0.176(14) 0.092(14) 0.143(14) -0.019(13) 0.059(13) -0.014(13)
C98A 0.165(8) 0.176(8) 0.163(8) 0.000(7) 0.081(7) 0.002(7)
C99A 0.201(13) 0.249(14) 0.213(13) 0.014(12) 0.090(11) -0.010(12)
Cu1 0.1137(15) 0.0136(7) 0.0401(9) -0.0007(6) 0.0418(10) 0.0006(8)
Cu2 0.1144(15) 0.0148(7) 0.0405(9) -0.0092(6) 0.0440(10) -0.0010(8)
Cu7 0.0992(14) 0.0487(10) 0.0339(8) 0.0025(7) 0.0382(9) -0.0105(9)
Cu3 0.0993(14) 0.0189(8) 0.0449(9) -0.0140(7) 0.0354(10) -0.0079(8)
Cu6 0.1071(15) 0.0359(9) 0.0307(8) -0.0180(7) 0.0362(9) -0.0093(9)
Cu4 0.102(2) 0.0323(12) 0.0726(16) 0.000 0.0604(16) 0.000
Cu5 0.0864(17) 0.0325(11) 0.0349(12) 0.000 0.0329(12) 0.000
C96A 0.152(7) 0.147(7) 0.142(7) -0.002(6) 0.083(6) 0.003(6)
C95A 0.139(7) 0.118(6) 0.116(7) -0.003(6) 0.083(6) 0.006(6)
C81A 0.131(8) 0.102(7) 0.100(7) -0.006(7) 0.087(7) 0.009(7)
C88A 0.169(11) 0.124(8) 0.094(9) 0.001(8) 0.074(8) 0.029(8)
C87A 0.157(9) 0.105(6) 0.073(6) 0.001(5) 0.077(6) 0.032(6)
C86A 0.154(9) 0.089(6) 0.060(6) 0.004(5) 0.070(6) 0.033(6)
C74A 0.152(10) 0.088(6) 0.056(6) 0.006(5) 0.067(6) 0.029(7)
C56A 0.149(5) 0.042(5) 0.074(5) -0.013(4) 0.056(5) -0.013(5)
C28A 0.142(6) 0.036(6) 0.066(6) -0.011(5) 0.052(6) -0.011(6)
C33A 0.112(4) 0.065(4) 0.060(4) -0.010(4) 0.034(4) -0.017(4)
C14A 0.106(5) 0.052(4) 0.048(4) -0.015(4) 0.038(4) -0.013(4)

loop_
_atom_type_symbol
_atom_type_description
_atom_type_scat_dispersion_real
_atom_type_scat_dispersion_imag
_atom_type_scat_source
C C 0.0033 0.0016 'International Tables Vol C Tables 4.2.6.8 and 6.1.1.4'
H H 0.0000 0.0000 'International Tables Vol C Tables 4.2.6.8 and 6.1.1.4'
O O 0.0106 0.0060 'International Tables Vol C Tables 4.2.6.8 and 6.1.1.4'
Cu Cu 0.3201 1.2651 'International Tables Vol C Tables 4.2.6.8 and 6.1.1.4'
Ga Ga 0.2307 1.6083 'International Tables Vol C Tables 4.2.6.8 and 6.1.1.4'

loop_
_geom_angle_atom_site_label_1
_geom_angle_atom_site_label_2
_geom_angle_atom_site_label_3
_geom_angle
_geom_angle_site_symmetry_1
_geom_angle_site_symmetry_3
_geom_angle_publ_flag
O11 Ga1 O2 100.3(2) 2 . ?
O11 Ga1 O12 86.3(2) 2 2 ?
O2 Ga1 O12 172.9(2) . 2 ?
O11 Ga1 O1 173.36(19) 2 . ?
O2 Ga1 O1 85.4(2) . . ?
O12 Ga1 O1 87.9(2) 2 . ?
O11 Ga1 O21 91.5(4) 2 . ?
O2 Ga1 O21 89.9(4) . . ?
O12 Ga1 O21 92.5(4) 2 . ?
O1 Ga1 O21 91.9(4) . . ?
O11 Ga1 O20 89.8(3) 2 . ?
O2 Ga1 O20 89.0(2) . . ?
O12 Ga1 O20 88.5(2) 2 . ?
O1 Ga1 O20 86.9(3) . . ?
O21 Ga1 O20 178.4(5) . . ?
C2 O1 Cu1 111.6(5) . . ?
C2 O1 Ga1 109.8(4) . . ?
Cu1 O1 Ga1 9.15(5) . . ?
C2 C1 C6 117.9(6) . . ?
C2 C1 C28A 122.7(10) . . ?
C6 C1 C28A 119.2(10) . . ?
C2 C1 C28 120.5(6) . . ?
C6 C1 C28 121.5(7) . . ?
C28A C1 C28 2.3(11) . . ?
O16 Ga2 O15 88.2(2) . . ?
O16 Ga2 O3 175.5(2) . . ?
O15 Ga2 O3 91.3(2) . . ?
O16 Ga2 O2 97.0(2) . . ?
O15 Ga2 O2 173.09(19) . . ?
O3 Ga2 O2 83.2(2) . . ?
O16 Ga2 O23 91.8(5) . . ?
O15 Ga2 O23 95.7(5) . . ?
O3 Ga2 O23 92.7(5) . . ?
O2 Ga2 O23 88.7(5) . . ?
O16 Ga2 O22 89.8(2) . . ?
O15 Ga2 O22 88.8(2) . . ?
O3 Ga2 O22 85.8(2) . . ?
O2 Ga2 O22 86.7(2) . . ?
O23 Ga2 O22 175.3(5) . . ?
C3 O2 Ga1 109.8(4) . . ?
C3 O2 Cu2 106.6(4) . . ?
Ga1 O2 Cu2 142.0(3) . . ?
C3 O2 Ga2 110.2(4) . . ?
Ga1 O2 Ga2 140.0(3) . . ?
Cu2 O2 Ga2 9.95(4) . . ?
C3 O2 Cu1 105.1(4) . . ?
Ga1 O2 Cu1 9.26(4) . . ?
Cu2 O2 Cu1 142.9(3) . . ?
Ga2 O2 Cu1 143.4(3) . . ?
C1 C2 C3 122.4(6) . . ?
C1 C2 O1 124.0(6) . . ?
C3 C2 O1 113.6(7) . . ?
O13 Ga3 O14 88.8(3) . . ?
O13 Ga3 O5 100.4(3) . . ?
O14 Ga3 O5 170.62(19) . . ?
O13 Ga3 O4 176.2(3) . . ?
O14 Ga3 O4 87.4(2) . . ?
O5 Ga3 O4 83.3(2) . . ?
O13 Ga3 O25 92.7(4) . . ?
O14 Ga3 O25 91.0(4) . . ?
O5 Ga3 O25 90.2(4) . . ?
O4 Ga3 O25 88.2(3) . . ?
O13 Ga3 O24 92.4(3) . . ?
O14 Ga3 O24 88.9(3) . . ?
O5 Ga3 O24 89.0(3) . . ?
O4 Ga3 O24 86.7(2) . . ?
O25 Ga3 O24 174.9(4) . . ?
C4 O3 Cu2 108.0(4) . . ?
C4 O3 Ga2 111.7(4) . . ?
Cu2 O3 Ga2 9.99(4) . . ?
O2 C3 C2 121.4(6) . . ?
O2 C3 C4 119.0(7) . . ?
C2 C3 C4 119.6(7) . . ?
O5 Ga4 O5 96.8(3) . 6 ?
O5 Ga4 O6 176.5(2) . 6 ?
O5 Ga4 O6 86.1(2) 6 6 ?
O5 Ga4 O6 86.1(2) . . ?
O5 Ga4 O6 176.5(2) 6 . ?
O6 Ga4 O6 90.9(3) 6 . ?
O5 Ga4 O26 92.7(3) . . ?
O5 Ga4 O26 92.7(3) 6 . ?
O6 Ga4 O26 89.1(3) 6 . ?
O6 Ga4 O26 89.1(3) . . ?
O5 Ga4 O27 89.7(4) . . ?
O5 Ga4 O27 89.7(4) 6 . ?
O6 Ga4 O27 88.3(4) 6 . ?
O6 Ga4 O27 88.3(4) . . ?
O26 Ga4 O27 176.4(6) . . ?
C9 O4 Cu3 109.8(4) . . ?
C9 O4 Ga3 109.8(4) . . ?
Cu3 O4 Ga3 6.29(5) . . ?
O3 C4 C5 124.0(6) . . ?
O3 C4 C3 115.9(7) . . ?
C5 C4 C3 120.1(7) . . ?
O28 Ga5 O7 95.2(2) . . ?
O28 Ga5 O7 95.2(2) . 6 ?
O7 Ga5 O7 91.8(3) . 6 ?
O28 Ga5 O8 92.8(3) . 6 ?
O7 Ga5 O8 171.9(3) . 6 ?
O7 Ga5 O8 85.87(18) 6 6 ?
O28 Ga5 O8 92.8(3) . . ?
O7 Ga5 O8 85.87(18) . . ?
O7 Ga5 O8 171.9(3) 6 . ?
O8 Ga5 O8 95.4(3) 6 . ?
O28 Ga5 O29 177.1(4) . . ?
O7 Ga5 O29 86.8(2) . . ?
O7 Ga5 O29 86.8(2) 6 . ?
O8 Ga5 O29 85.3(2) 6 . ?
O8 Ga5 O29 85.3(2) . . ?
C10 O5 Ga3 112.3(5) . . ?
C10 O5 Cu3 104.8(5) . . ?
Ga3 O5 Cu3 9.23(4) . . ?
C10 O5 Cu4 107.8(5) . . ?
Ga3 O5 Cu4 139.7(2) . . ?
Cu3 O5 Cu4 145.8(3) . . ?
C10 O5 Ga4 107.6(5) . . ?
Ga3 O5 Ga4 139.9(3) . . ?
Cu3 O5 Ga4 146.2(3) . . ?
Cu4 O5 Ga4 0.50(8) . . ?
C4 C5 C6 118.7(6) . . ?
C4 C5 C7 120.2(7) . . ?
C6 C5 C7 121.0(7) . . ?
O18 Ga6 O19 91.9(2) 2 5 ?
O18 Ga6 O31 94.3(2) 2 . ?
O19 Ga6 O31 92.7(3) 5 . ?
O18 Ga6 O30 92.7(2) 2 . ?
O19 Ga6 O30 92.4(3) 5 . ?
O31 Ga6 O30 171.2(2) . . ?
O18 Ga6 O8 171.71(19) 2 . ?
O19 Ga6 O8 96.3(2) 5 . ?
O31 Ga6 O8 86.5(2) . . ?
O30 Ga6 O8 85.8(2) . . ?
O18 Ga6 O9 91.3(2) 2 . ?
O19 Ga6 O9 176.0(2) 5 . ?
O31 Ga6 O9 89.4(2) . . ?
O30 Ga6 O9 85.1(2) . . ?
O8 Ga6 O9 80.43(18) . . ?
C11 O6 Ga4 109.4(5) . . ?
C11 O6 Cu4 109.2(5) . . ?
Ga4 O6 Cu4 0.48(8) . . ?
C1 C6 C5 121.3(7) . . ?
O17 Ga7 O10 93.5(2) . 2 ?
O17 Ga7 O16 87.2(2) . . ?
O10 Ga7 O16 177.5(2) 2 . ?
O17 Ga7 O11 176.8(2) . 2 ?
O10 Ga7 O11 84.2(2) 2 2 ?
O16 Ga7 O11 95.0(2) . 2 ?
O17 Ga7 O32 92.8(4) . . ?
O10 Ga7 O32 93.8(4) 2 . ?
O16 Ga7 O32 88.5(4) . . ?
O11 Ga7 O32 89.5(4) 2 . ?
O17 Ga7 O33 88.1(3) . . ?
O10 Ga7 O33 86.7(2) 2 . ?
O16 Ga7 O33 90.9(2) . . ?
O11 Ga7 O33 89.6(3) 2 . ?
O32 Ga7 O33 178.9(5) . . ?
C16 O7 Ga5 110.0(4) . . ?
C16 O7 Cu5 109.7(4) . . ?
Ga5 O7 Cu5 6.90(7) . . ?
C29 C7 C8 116.1(6) . . ?
C29 C7 C5 112.7(5) . . ?
C8 C7 C5 109.8(5) . . ?
C17 O8 Cu6 104.3(4) . . ?
C17 O8 Cu5 108.4(4) . . ?
Cu6 O8 Cu5 147.3(3) . . ?
C17 O8 Ga5 107.4(4) . . ?
Cu6 O8 Ga5 147.5(3) . . ?
Cu5 O8 Ga5 6.82(7) . . ?
C17 O8 Ga6 111.3(4) . . ?
Cu6 O8 Ga6 7.46(5) . . ?
Cu5 O8 Ga6 140.2(2) . . ?
Ga5 O8 Ga6 141.1(2) . . ?
C13 C8 C9 118.9(7) . . ?
C13 C8 C7 123.0(6) . . ?
C9 C8 C7 118.1(8) . . ?
C18 O9 Cu6 106.5(4) . . ?
C18 O9 Ga6 112.6(4) . . ?
Cu6 O9 Ga6 6.55(5) . . ?
O4 C9 C10 117.3(7) . . ?
O4 C9 C8 125.5(7) . . ?
C10 C9 C8 117.2(8) . . ?
C23 O10 Ga7 111.3(5) . 2 ?
C23 O10 Cu7 108.0(5) . 2 ?
Ga7 O10 Cu7 5.11(5) 2 2 ?
O5 C10 C11 120.9(6) . . ?
O5 C10 C9 117.1(8) . . ?
C11 C10 C9 121.9(7) . . ?
C24 O11 Ga1 109.4(5) . 2 ?
C24 O11 Cu7 109.4(5) . 2 ?
Ga1 O11 Cu7 140.8(2) 2 2 ?
C24 O11 Cu1 106.1(5) . 2 ?
Ga1 O11 Cu1 8.79(5) 2 2 ?
Cu7 O11 Cu1 141.8(2) 2 2 ?
C24 O11 Ga7 108.8(5) . 2 ?
Ga1 O11 Ga7 141.8(2) 2 2 ?
Cu7 O11 Ga7 4.28(5) 2 2 ?
Cu1 O11 Ga7 143.8(2) 2 2 ?
C10 C11 O6 115.7(6) . . ?
C10 C11 C12 121.8(7) . . ?
O6 C11 C12 122.4(8) . . ?
C25 O12 Cu1 111.8(4) . 2 ?
C25 O12 Ga1 108.7(4) . 2 ?
Cu1 O12 Ga1 9.51(4) 2 2 ?
C13 C12 C11 115.6(7) . . ?
C13 C12 C14 124.5(8) . . ?
C11 C12 C14 119.8(9) . . ?
C13 C12 C14A 124.4(6) . . ?
C11 C12 C14A 119.9(6) . . ?
C14 C12 C14A 0.3(7) . . ?
C70 O13 Ga3 108.6(3) . . ?
C70 O13 Ga3 108.6(3) . 6 ?
Ga3 O13 Ga3 142.5(5) . 6 ?
C70 O13 Cu3 107.3(2) . . ?
Ga3 O13 Cu3 5.62(5) . . ?
Ga3 O13 Cu3 142.7(5) 6 . ?
C70 O13 Cu3 107.3(2) . 6 ?
Ga3 O13 Cu3 142.7(5) . 6 ?
Ga3 O13 Cu3 5.62(5) 6 6 ?
Cu3 O13 Cu3 142.0(4) . 6 ?
C8 C13 C12 124.5(6) . . ?
C71 O14 Cu3 114.7(3) . . ?
C71 O14 Ga3 108.3(3) . . ?
Cu3 O14 Ga3 9.31(4) . . ?
C15 C14 C12 110.4(10) . . ?
C15 C14 C33 113.5(12) . . ?
C12 C14 C33 110.2(13) . . ?
C76 O15 Ga2 109.5(3) . . ?
C76 O15 Cu2 111.5(3) . . ?
Ga2 O15 Cu2 9.80(4) . . ?
C20 C15 C16 116.5(6) . . ?
C20 C15 C14 123.7(8) . . ?
C16 C15 C14 119.7(8) . . ?
C20 C15 C14A 123.6(5) . . ?
C16 C15 C14A 119.9(5) . . ?
C14 C15 C14A 0.4(7) . . ?
C77 O16 Ga2 107.7(3) . . ?
C77 O16 Cu7 109.3(3) . . ?
Ga2 O16 Cu7 142.6(3) . . ?
C77 O16 Ga7 106.6(3) . . ?
Ga2 O16 Ga7 145.7(3) . . ?
Cu7 O16 Ga7 5.17(5) . . ?
C77 O16 Cu2 109.5(3) . . ?
Ga2 O16 Cu2 9.68(5) . . ?
Cu7 O16 Cu2 138.4(2) . . ?
Ga7 O16 Cu2 142.4(3) . . ?
C17 C16 O7 115.8(6) . . ?
C17 C16 C15 121.1(6) . . ?
O7 C16 C15 123.1(6) . . ?
C78 O17 Ga7 109.8(4) . . ?
C78 O17 Cu7 108.7(4) . . ?
Ga7 O17 Cu7 4.21(6) . . ?
O8 C17 C16 120.1(6) . . ?
O8 C17 C18 119.3(6) . . ?
C16 C17 C18 120.6(6) . . ?
C83 O18 Ga6 107.4(3) . 2 ?
C83 O18 Cu6 114.2(3) . 2 ?
Ga6 O18 Cu6 7.49(4) 2 2 ?
O9 C18 C17 116.2(6) . . ?
O9 C18 C19 123.1(6) . . ?
C17 C18 C19 120.7(6) . . ?
C84 O19 Ga6 105.39(19) . 2 ?
C84 O19 Ga6 105.39(19) . 5 ?
Ga6 O19 Ga6 149.0(4) 2 5 ?
C84 O19 Cu6 110.73(16) . 2 ?
Ga6 O19 Cu6 6.09(5) 2 2 ?
Ga6 O19 Cu6 143.9(4) 5 2 ?
C84 O19 Cu6 110.73(16) . 5 ?
Ga6 O19 Cu6 143.9(4) 2 5 ?
Ga6 O19 Cu6 6.09(5) 5 5 ?
Cu6 O19 Cu6 138.5(3) 2 5 ?
C20 C19 C18 116.3(6) . . ?
C20 C19 C21 123.6(6) . . ?
C18 C19 C21 120.0(6) . . ?
Cu1 O20 Ga1 4.31(5) . . ?
C15 C20 C19 124.7(6) . . ?
Ga1 O21 Cu1 3.83(7) . . ?
C22 C21 C19 109.2(6) . . ?
C22 C21 C46 113.5(6) . . ?
C19 C21 C46 112.4(6) . . ?
Cu2 O22 Ga2 3.64(5) . . ?
C27 C22 C23 115.7(8) . . ?
C27 C22 C21 124.6(7) . . ?
C23 C22 C21 119.7(8) . . ?
Ga2 O23 Cu2 3.69(8) . . ?
O10 C23 C24 116.8(6) . . ?
O10 C23 C22 122.2(8) . . ?
C24 C23 C22 121.0(8) . . ?
Cu3 O24 Ga3 6.37(4) . . ?
O11 C24 C25 120.6(7) . . ?
O11 C24 C23 118.8(7) . . ?
C25 C24 C23 120.6(6) . . ?
Ga3 O25 Cu3 6.21(6) . . ?
O12 C25 C24 114.9(6) . . ?
O12 C25 C26 124.6(7) . . ?
C24 C25 C26 120.5(7) . . ?
Cu4 O26 Ga4 0.29(7) . . ?
C27 C26 C25 118.5(7) . . ?
C27 C26 C28 123.2(7) . . ?
C25 C26 C28 118.2(8) . . ?
C27 C26 C28A 121.0(10) . . ?
C25 C26 C28A 120.4(10) . . ?
C28 C26 C28A 2.4(11) . . ?
Ga4 O27 Cu4 0.25(7) . . ?
C26 C27 C22 123.7(7) . . ?
Ga5 O28 Cu5 1.17(7) . . ?
C26 C28 C1 109.2(6) . . ?
C26 C28 C56 115.7(9) . . ?
C1 C28 C56 112.2(7) . . ?
Cu5 O29 Ga5 0.93(7) . . ?
C7 C29 C30 113.4(6) . . ?
Cu6 O30 Ga6 9.10(5) . . ?
C31 C30 C29 112.9(6) . . ?
Ga6 O31 Cu6 8.75(4) . . ?
C32 C31 C30 113.3(6) . . ?
Ga7 O32 Cu7 2.90(7) . . ?
Cu7 O33 Ga7 2.97(6) . . ?
C14 C33 C37 114.2(14) . . ?
C35 C34 C33A 112.7(13) . . ?
C34 C35 C36 110.2(15) . . ?
C38 C37 C33 115.3(16) . . ?
C37 C38 C39 102.0(17) . . ?
C47 C46 C21 111.4(7) . . ?
C46 C47 C48 109.9(9) . . ?
C50 C48 C47 115.2(12) . . ?
C57 C56 C28 112.6(8) . . ?
C58 C57 C56 107.8(10) . . ?
C57 C58 C59 109.4(12) . . ?
C61A C60 C56A 111.6(17) . . ?
O13 C70 C71 120.2(5) . 6 ?
O13 C70 C71 120.2(5) . . ?
C71 C70 C71 119.7(9) 6 . ?
C72 C71 O14 125.3(3) . . ?
C72 C71 C70 120.8(5) . . ?
O14 C71 C70 113.9(5) . . ?
C71 C72 C73 118.8(6) . . ?
C71 C72 C74 118(3) . . ?
C73 C72 C74 123(3) . . ?
C71 C72 C74A 125(4) . . ?
C73 C72 C74A 117(4) . . ?
C74 C72 C74A 7(6) . . ?
C72 C73 C72 121.2(10) . 6 ?
C86 C74 C75 109(3) . . ?
C86 C74 C72 115(3) . . ?
C75 C74 C72 108.4(11) . . ?
C80 C75 C76 118.6(6) . . ?
C80 C75 C74A 116(4) . . ?
C76 C75 C74A 125(4) . . ?
C80 C75 C74 123(3) . . ?
C76 C75 C74 118(3) . . ?
C74A C75 C74 7(7) . . ?
O15 C76 C75 124.1(6) . . ?
O15 C76 C77 114.7(7) . . ?
C75 C76 C77 121.3(7) . . ?
O16 C77 C78 121.3(6) . . ?
O16 C77 C76 119.9(7) . . ?
C78 C77 C76 118.8(7) . . ?
C77 C78 O17 115.0(7) . . ?
C77 C78 C79 123.3(6) . . ?
O17 C78 C79 121.7(7) . . ?
C78 C79 C80 114.1(7) . . ?
C78 C79 C81 116.3(17) . . ?
C80 C79 C81 129.5(18) . . ?
C78 C79 C81A 133(4) . . ?
C80 C79 C81A 113(4) . . ?
C81 C79 C81A 17(6) . . ?
C75 C80 C79 123.9(7) . . ?
C79 C81 C95 107.0(19) . . ?
C79 C81 C82 109.5(10) . . ?
C95 C81 C82 111(2) . . ?
C83 C82 C85 117.1(7) . . ?
C83 C82 C81A 132(4) . . ?
C85 C82 C81A 111(4) . . ?
C83 C82 C81 115.6(17) . . ?
C85 C82 C81 127.0(17) . . ?
C81A C82 C81 16(5) . . ?
C82 C83 C84 120.3(7) . . ?
C82 C83 O18 123.8(6) . . ?
C84 C83 O18 115.9(6) . . ?
C83 C84 C83 121.1(9) . 6 ?
C83 C84 O19 119.4(5) . . ?
C83 C84 O19 119.4(5) 6 . ?
C82 C85 C82 123.6(10) . 6 ?
C74 C86 C87 113(2) . . ?
C88 C87 C86 107(2) . . ?
C89 C88 C87 103.8(17) . . ?
C81 C95 C96 111.7(17) . . ?
C95 C96 C98A 118.0(18) . . ?
O34 C156 C154 121(3) . . ?
O34 C156 C152 124(3) . . ?
C154 C156 C152 60(2) . . ?
O34 C156 C155 107(2) . . ?
C154 C156 C155 56.3(19) . . ?
C152 C156 C155 112(3) . . ?
O34 C156 C151 111(2) . . ?
C154 C156 C151 109(2) . . ?
C152 C156 C151 50.9(18) . . ?
C155 C156 C151 142(3) . . ?
C159 C158 C159 146(5) 6 . ?
C159 C158 O35 104(3) 6 . ?
C159 C158 O35 104(3) . . ?
C62A C61A C60 93(2) . . ?
C96 C98A C99A 99.8(17) . . ?
O1 Cu1 O12 93.4(2) . 2 ?
O1 Cu1 O20 99.2(3) . . ?
O12 Cu1 O20 99.5(2) 2 . ?
O1 Cu1 O2 86.06(19) . . ?
O12 Cu1 O2 165.33(19) 2 . ?
O20 Cu1 O2 95.1(3) . . ?
O1 Cu1 O11 166.11(19) . 2 ?
O12 Cu1 O11 84.3(2) 2 2 ?
O20 Cu1 O11 94.7(3) . 2 ?
O2 Cu1 O11 92.68(19) . 2 ?
O1 Cu1 O21 86.3(4) . . ?
O12 Cu1 O21 85.7(4) 2 . ?
O20 Cu1 O21 172.2(4) . . ?
O2 Cu1 O21 79.7(4) . . ?
O11 Cu1 O21 79.9(4) 2 . ?
O3 Cu2 O2 87.9(2) . . ?
O3 Cu2 O22 98.0(3) . . ?
O2 Cu2 O22 98.9(3) . . ?
O3 Cu2 O15 90.7(2) . . ?
O2 Cu2 O15 165.47(19) . . ?
O22 Cu2 O15 95.6(2) . . ?
O3 Cu2 O16 164.48(19) . . ?
O2 Cu2 O16 95.82(19) . . ?
O22 Cu2 O16 96.3(3) . . ?
O15 Cu2 O16 81.98(18) . . ?
O3 Cu2 O23 85.6(4) . . ?
O2 Cu2 O23 82.0(4) . . ?
O22 Cu2 O23 176.3(5) . . ?
O15 Cu2 O23 83.4(4) . . ?
O16 Cu2 O23 80.0(4) . . ?
O11 Cu7 O16 98.8(2) 2 . ?
O11 Cu7 O10 86.1(2) 2 2 ?
O16 Cu7 O10 172.05(19) . 2 ?
O11 Cu7 O17 172.71(19) 2 . ?
O16 Cu7 O17 84.79(19) . . ?
O10 Cu7 O17 89.6(2) 2 . ?
O11 Cu7 O33 96.5(3) 2 . ?
O16 Cu7 O33 95.6(2) . . ?
O10 Cu7 O33 89.9(2) 2 . ?
O17 Cu7 O33 89.4(3) . . ?
O11 Cu7 O32 88.1(4) 2 . ?
O16 Cu7 O32 85.1(4) . . ?
O10 Cu7 O32 88.9(4) 2 . ?
O17 Cu7 O32 85.9(4) . . ?
O33 Cu7 O32 175.1(5) . . ?
O4 Cu3 O14 94.4(2) . . ?
O4 Cu3 O5 89.5(2) . . ?
O14 Cu3 O5 168.56(19) . . ?
O4 Cu3 O24 99.4(2) . . ?
O14 Cu3 O24 95.1(3) . . ?
O5 Cu3 O24 94.9(3) . . ?
O4 Cu3 O13 168.7(2) . . ?
O14 Cu3 O13 82.1(3) . . ?
O5 Cu3 O13 92.0(3) . . ?
O24 Cu3 O13 91.6(3) . . ?
O4 Cu3 O25 88.1(3) . . ?
O14 Cu3 O25 85.1(4) . . ?
O5 Cu3 O25 84.2(4) . . ?
O24 Cu3 O25 172.4(4) . . ?
O13 Cu3 O25 80.9(4) . . ?
O9 Cu6 O8 93.1(2) . . ?
O9 Cu6 O30 95.1(2) . . ?
O8 Cu6 O30 94.8(2) . . ?
O9 Cu6 O18 92.36(19) . 2 ?
O8 Cu6 O18 172.73(19) . 2 ?
O30 Cu6 O18 89.5(2) . 2 ?
O9 Cu6 O31 93.4(2) . . ?
O8 Cu6 O31 89.3(2) . . ?
O30 Cu6 O31 170.4(2) . . ?
O18 Cu6 O31 85.6(2) 2 . ?
O9 Cu6 O19 171.3(2) . 5 ?
O8 Cu6 O19 94.8(2) . 5 ?
O30 Cu6 O19 87.9(3) . 5 ?
O18 Cu6 O19 79.5(2) 2 5 ?
O31 Cu6 O19 83.1(3) . 5 ?
O5 Cu4 O5 97.3(3) . 6 ?
O5 Cu4 O6 175.6(2) . 6 ?
O5 Cu4 O6 86.1(2) 6 6 ?
O5 Cu4 O6 86.1(2) . . ?
O5 Cu4 O6 175.6(2) 6 . ?
O6 Cu4 O6 90.5(3) 6 . ?
O5 Cu4 O26 93.3(2) . . ?
O5 Cu4 O26 93.3(2) 6 . ?
O6 Cu4 O26 89.4(2) 6 . ?
O6 Cu4 O26 89.4(2) . . ?
O5 Cu4 O27 89.4(4) . . ?
O5 Cu4 O27 89.4(4) 6 . ?
O6 Cu4 O27 87.7(4) 6 . ?
O6 Cu4 O27 87.7(4) . . ?
O26 Cu4 O27 175.9(6) . . ?
O29 Cu5 O8 92.7(2) . . ?
O29 Cu5 O8 92.7(2) . 6 ?
O8 Cu5 O8 97.1(3) . 6 ?
O29 Cu5 O7 93.1(2) . . ?
O8 Cu5 O7 85.97(18) . . ?
O8 Cu5 O7 173.3(2) 6 . ?
O29 Cu5 O7 93.1(2) . 6 ?
O8 Cu5 O7 173.3(2) . 6 ?
O8 Cu5 O7 85.97(18) 6 6 ?
O7 Cu5 O7 90.4(2) . 6 ?
O29 Cu5 O28 179.2(4) . . ?
O8 Cu5 O28 86.8(2) . . ?
O8 Cu5 O28 86.8(2) 6 . ?
O7 Cu5 O28 87.5(2) . . ?
O7 Cu5 O28 87.5(2) 6 . ?
C98 C96A C95A 99(4) . . ?
C81A C95A C96A 115(4) . . ?
C79 C81A C82 107(3) . . ?
C79 C81A C95A 130(4) . . ?
C82 C81A C95A 119(5) . . ?
C90 C88A C87A 109(3) . . ?
C88A C87A C86A 112(4) . . ?
C74A C86A C87A 107(3) . . ?
C86A C74A C75 124(5) . . ?
C86A C74A C72 114(4) . . ?
C75 C74A C72 109(2) . . ?
C28A C56A C60 110.5(15) . . ?
C26 C28A C1 110.2(11) . . ?
C26 C28A C56A 111.4(14) . . ?
C1 C28A C56A 118.0(18) . . ?
C14A C33A C34 113.9(9) . . ?
C15 C14A C12 109.8(6) . . ?
C15 C14A C33A 114.9(8) . . ?
C12 C14A C33A 114.6(8) . . ?
C99 C98 C96A 98(4) . . ?

loop_
_geom_bond_atom_site_label_1
_geom_bond_atom_site_label_2
_geom_bond_distance
_geom_bond_site_symmetry_2
_geom_bond_publ_flag
Ga1 O11 1.878(5) 2 ?
Ga1 O2 1.913(4) . ?
Ga1 O12 1.981(4) 2 ?
Ga1 O1 1.989(5) . ?
Ga1 O21 1.994(12) . ?
Ga1 O20 2.293(7) . ?
O1 C2 1.402(8) . ?
O1 Cu1 1.871(5) . ?
C1 C2 1.367(9) . ?
C1 C6 1.392(9) . ?
C1 C28A 1.515(16) . ?
C1 C28 1.535(10) . ?
Ga2 O16 1.891(5) . ?
Ga2 O15 1.897(5) . ?
Ga2 O3 1.995(5) . ?
Ga2 O2 2.005(5) . ?
Ga2 O23 2.011(13) . ?
Ga2 O22 2.314(7) . ?
O2 C3 1.359(8) . ?
O2 Cu2 1.920(5) . ?
O2 Cu1 2.006(4) . ?
C2 C3 1.375(10) . ?
Ga3 O13 1.844(3) . ?
Ga3 O14 1.930(5) . ?
Ga3 O5 1.942(5) . ?
Ga3 O4 2.050(4) . ?
Ga3 O25 2.085(13) . ?
Ga3 O24 2.273(7) . ?
O3 C4 1.371(8) . ?
O3 Cu2 1.907(5) . ?
C3 C4 1.397(9) . ?
Ga4 O5 1.958(5) . ?
Ga4 O5 1.958(5) 6 ?
Ga4 O6 1.959(5) 6 ?
Ga4 O6 1.959(5) . ?
Ga4 O26 2.212(10) . ?
Ga4 O27 2.260(18) . ?
O4 C9 1.339(9) . ?
O4 Cu3 1.820(4) . ?
C4 C5 1.376(10) . ?
Ga5 O28 1.889(9) . ?
Ga5 O7 1.938(4) . ?
Ga5 O7 1.938(4) 6 ?
Ga5 O8 1.983(4) 6 ?
Ga5 O8 1.983(4) . ?
Ga5 O29 2.178(10) . ?
O5 C10 1.367(8) . ?
O5 Cu3 1.950(5) . ?
O5 Cu4 1.951(5) . ?
C5 C6 1.412(10) . ?
C5 C7 1.541(9) . ?
Ga6 O18 1.855(5) 2 ?
Ga6 O19 1.857(2) 5 ?
Ga6 O31 2.005(7) . ?
Ga6 O30 2.030(7) . ?
Ga6 O8 2.057(5) . ?
Ga6 O9 2.058(4) . ?
O6 C11 1.388(8) . ?
O6 Cu4 1.967(5) . ?
Ga7 O17 1.893(5) . ?
Ga7 O10 1.957(5) 2 ?
Ga7 O16 1.968(5) . ?
Ga7 O11 2.024(5) 2 ?
Ga7 O32 2.076(12) . ?
Ga7 O33 2.255(8) . ?
O7 C16 1.387(8) . ?
O7 Cu5 1.962(4) . ?
C7 C29 1.484(9) . ?
C7 C8 1.515(9) . ?
O8 C17 1.365(7) . ?
O8 Cu6 1.846(4) . ?
O8 Cu5 1.957(4) . ?
C8 C13 1.376(10) . ?
C8 C9 1.425(10) . ?
O9 C18 1.369(8) . ?
O9 Cu6 1.813(4) . ?
C9 C10 1.417(10) . ?
O10 C23 1.369(9) . ?
O10 Ga7 1.957(5) 2 ?
O10 Cu7 1.983(4) 2 ?
C10 C11 1.369(10) . ?
O11 C24 1.354(8) . ?
O11 Ga1 1.878(5) 2 ?
O11 Cu7 1.925(5) 2 ?
O11 Cu1 2.019(5) 2 ?
O11 Ga7 2.024(5) 2 ?
C11 C12 1.407(9) . ?
O12 C25 1.362(8) . ?
O12 Cu1 1.913(4) 2 ?
O12 Ga1 1.981(4) 2 ?
C12 C13 1.404(9) . ?
C12 C14 1.508(15) . ?
C12 C14A 1.517(11) . ?
O13 C70 1.352(12) . ?
O13 Ga3 1.844(3) 6 ?
O13 Cu3 2.091(3) . ?
O13 Cu3 2.091(3) 6 ?
O14 C71 1.377(5) . ?
O14 Cu3 1.928(5) . ?
C14 C15 1.505(13) . ?
C14 C33 1.532(15) . ?
O15 C76 1.364(8) . ?
O15 Cu2 2.007(4) . ?
C15 C20 1.381(9) . ?
C15 C16 1.401(9) . ?
C15 C14A 1.507(9) . ?
O16 C77 1.342(8) . ?
O16 Cu7 1.951(4) . ?
O16 Cu2 2.012(5) . ?
C16 C17 1.383(9) . ?
O17 C78 1.404(7) . ?
O17 Cu7 1.998(5) . ?
C17 C18 1.383(9) . ?
O18 C83 1.391(7) . ?
O18 Ga6 1.855(5) 2 ?
O18 Cu6 2.063(4) 2 ?
C18 C19 1.405(9) . ?
O19 C84 1.395(10) . ?
O19 Ga6 1.857(2) 2 ?
O19 Ga6 1.857(2) 5 ?
O19 Cu6 2.111(2) 2 ?
O19 Cu6 2.111(2) 5 ?
C19 C20 1.400(9) . ?
C19 C21 1.532(9) . ?
O20 Cu1 2.006(7) . ?
O21 Cu1 2.292(12) . ?
C21 C22 1.503(11) . ?
C21 C46 1.558(9) . ?
O22 Cu2 1.990(6) . ?
C22 C27 1.420(10) . ?
C22 C23 1.427(10) . ?
O23 Cu2 2.333(13) . ?
C23 C24 1.398(11) . ?
O24 Cu3 2.074(7) . ?
C24 C25 1.375(10) . ?
O25 Cu3 2.290(13) . ?
C25 C26 1.413(9) . ?
O26 Cu4 2.198(10) . ?
C26 C27 1.371(10) . ?
C26 C28 1.508(10) . ?
C26 C28A 1.510(17) . ?
O27 Cu4 2.276(18) . ?
O28 Cu5 2.121(9) . ?
C28 C56 1.539(11) . ?
O29 Cu5 1.945(10) . ?
C29 C30 1.558(9) . ?
O30 Cu6 1.932(6) . ?
C30 C31 1.501(9) . ?
O31 Cu6 2.106(6) . ?
C31 C32 1.487(10) . ?
O32 Cu7 2.217(12) . ?
O33 Cu7 2.118(8) . ?
C33 C37 1.541(16) . ?
O34 C156 1.33(3) . ?
C34 C35 1.504(15) . ?
C34 C33A 1.539(13) . ?
O35 C158 1.52(4) . ?
C35 C36 1.525(16) . ?
C37 C38 1.481(16) . ?
C38 C39 1.556(18) . ?
C46 C47 1.535(11) . ?
C47 C48 1.549(11) . ?
C48 C50 1.481(13) . ?
C56 C57 1.526(12) . ?
C57 C58 1.488(12) . ?
C58 C59 1.560(15) . ?
C60 C61A 1.546(17) . ?
C60 C56A 1.552(18) . ?
C70 C71 1.404(7) 6 ?
C70 C71 1.404(7) . ?
C71 C72 1.370(8) . ?
C72 C73 1.410(9) . ?
C72 C74 1.544(16) . ?
C72 C74A 1.54(3) . ?
C73 C72 1.410(9) 6 ?
C74 C86 1.507(16) . ?
C74 C75 1.539(16) . ?
C75 C80 1.371(10) . ?
C75 C76 1.377(10) . ?
C75 C74A 1.53(3) . ?
C76 C77 1.396(9) . ?
C77 C78 1.371(10) . ?
C78 C79 1.419(10) . ?
C79 C80 1.422(10) . ?
C79 C81 1.506(14) . ?
C79 C81A 1.54(3) . ?
C81 C95 1.519(14) . ?
C81 C82 1.552(14) . ?
C82 C83 1.370(9) . ?
C82 C85 1.388(8) . ?
C82 C81A 1.56(3) . ?
C83 C84 1.376(8) . ?
C84 C83 1.376(8) 6 ?
C85 C82 1.388(8) 6 ?
C86 C87 1.557(18) . ?
C87 C88 1.526(17) . ?
C88 C89 1.511(15) . ?
C90 C88A 1.510(18) . ?
C95 C96 1.527(16) . ?
C96 C98A 1.536(17) . ?
C151 C156 1.502(19) . ?
C152 C156 1.459(19) . ?
C154 C156 1.448(18) . ?
C155 C156 1.496(19) . ?
C158 C159 1.461(19) 6 ?
C158 C159 1.461(19) . ?
C61A C62A 1.53(2) . ?
C98A C99A 1.576(16) . ?
Cu1 O12 1.913(4) 2 ?
Cu1 O11 2.019(5) 2 ?
Cu7 O11 1.925(5) 2 ?
Cu7 O10 1.983(4) 2 ?
Cu6 O18 2.063(4) 2 ?
Cu6 O19 2.111(2) 5 ?
Cu4 O5 1.951(5) 6 ?
Cu4 O6 1.967(5) 6 ?
Cu5 O8 1.957(4) 6 ?
Cu5 O7 1.962(4) 6 ?
C96A C98 1.55(2) . ?
C96A C95A 1.58(3) . ?
C95A C81A 1.53(2) . ?
C88A C87A 1.539(19) . ?
C87A C86A 1.56(2) . ?
C86A C74A 1.51(2) . ?
C56A C28A 1.549(18) . ?
C33A C14A 1.533(12) . ?
C98 C99 1.55(2) . ?

loop_
_platon_squeeze_void_nr
_platon_squeeze_void_average_x
_platon_squeeze_void_average_y
_platon_squeeze_void_average_z
_platon_squeeze_void_volume
_platon_squeeze_void_count_electrons
_platon_squeeze_void_content
1 0.000 0.000 0.000 153 11 ' '
2 -0.001 -0.010 0.490 8476 1228 ' '
3 0.500 0.500 1.000 153 11 ' '
